data_4510624
loop_
_publ_author_name
'Goud, N. Rajesh'
'Suresh, Kuthuru'
'Nangia, Ashwini'

_publ_section_title
;
 Solubility and Stability Advantage of Aceclofenac Salts
;
_journal_issue 4
_journal_name_full 'Crystal Growth &amp; Design'
_journal_page_first 1590
_journal_paper_doi 10.1021/cg301825u
_journal_volume 13
_journal_year 2013
_chemical_formula_sum 'C18 H20 Cl2 N2 O5'
_chemical_formula_weight 415.26
_chemical_name_systematic Aceclofenac-piperazine(0.5)-hydrate
_space_group_IT_number 14
_symmetry_cell_setting monoclinic
_symmetry_space_group_name_Hall '-P 2ybc'
_symmetry_space_group_name_H-M 'P 1 21/c 1'
_atom_sites_solution_hydrogens geom
_atom_sites_solution_primary direct
_atom_sites_solution_secondary difmap
_audit_creation_method SHELXL-97
_cell_angle_alpha 90.00
_cell_angle_beta 92.473(4)
_cell_angle_gamma 90.00
_cell_formula_units_Z 4
_cell_length_a 14.555(4)
_cell_length_b 14.950(4)
_cell_length_c 8.557(3)
_cell_measurement_reflns_used 5862
_cell_measurement_temperature 100(2)
_cell_measurement_theta_max 26.02
_cell_measurement_theta_min 2.72
_cell_volume 1860.2(10)
_computing_cell_refinement 'Bruker SMART'
_computing_data_collection 'Bruker SMART'
_computing_data_reduction 'Bruker SAINT'
_computing_molecular_graphics 'Bruker SHELXTL'
_computing_publication_material 'Bruker SHELXTL'
_computing_structure_refinement 'SHELXL-97 (Sheldrick, 1997)'
_computing_structure_solution 'SHELXS-97 (Sheldrick, 1990)'
_diffrn_ambient_temperature 100(2)
_diffrn_measured_fraction_theta_full 0.999
_diffrn_measured_fraction_theta_max 0.999
_diffrn_measurement_device_type 'CCD area detector'
_diffrn_measurement_method 'phi and omega scans'
_diffrn_radiation_monochromator graphite
_diffrn_radiation_source 'fine-focus sealed tube'
_diffrn_radiation_type MoK\a
_diffrn_radiation_wavelength 0.71073
_diffrn_reflns_av_R_equivalents 0.0229
_diffrn_reflns_av_sigmaI/netI 0.0161
_diffrn_reflns_limit_h_max 17
_diffrn_reflns_limit_h_min -17
_diffrn_reflns_limit_k_max 18
_diffrn_reflns_limit_k_min -18
_diffrn_reflns_limit_l_max 10
_diffrn_reflns_limit_l_min -10
_diffrn_reflns_number 18911
_diffrn_reflns_theta_full 26.03
_diffrn_reflns_theta_max 26.03
_diffrn_reflns_theta_min 1.40
_exptl_absorpt_coefficient_mu 0.382
_exptl_absorpt_correction_T_max 0.9139
_exptl_absorpt_correction_T_min 0.8378
_exptl_absorpt_correction_type multi-scan
_exptl_absorpt_process_details Sadabs
_exptl_crystal_colour Colorless
_exptl_crystal_density_diffrn 1.483
_exptl_crystal_density_method 'not measured'
_exptl_crystal_description Block
_exptl_crystal_F_000 864
_exptl_crystal_size_max 0.48
_exptl_crystal_size_mid 0.36
_exptl_crystal_size_min 0.24
_refine_diff_density_max 0.304
_refine_diff_density_min -0.227
_refine_diff_density_rms 0.053
_refine_ls_extinction_method none
_refine_ls_goodness_of_fit_ref 1.103
_refine_ls_hydrogen_treatment mixed
_refine_ls_matrix_type full
_refine_ls_number_parameters 264
_refine_ls_number_reflns 3674
_refine_ls_number_restraints 0
_refine_ls_restrained_S_all 1.103
_refine_ls_R_factor_all 0.0351
_refine_ls_R_factor_gt 0.0335
_refine_ls_shift/su_max 0.001
_refine_ls_shift/su_mean 0.000
_refine_ls_structure_factor_coef Fsqd
_refine_ls_weighting_details 'calc w=1/[\s^2^(Fo^2^)+(0.0373P)^2^+1.1519P] where P=(Fo^2^+2Fc^2^)/3'
_refine_ls_weighting_scheme calc
_refine_ls_wR_factor_gt 0.0814
_refine_ls_wR_factor_ref 0.0825
_reflns_number_gt 3504
_reflns_number_total 3674
_reflns_threshold_expression >2sigma(I)
_cod_data_source_file cg301825u_si_004.cif
_cod_data_source_block '_Aceclofenac-piperazine-hydrate'
_cod_depositor_comments
;
The following automatic conversions were performed:

'_symmetry_cell_setting' value 'Monoclinic' changed to 'monoclinic'
according to
/usr/data/users/saulius/automatic-downloads/retrospective/ACS/lib/dictionaries/cif_core.dic
dictionary named 'cif_core.dic' version 2.4.2 from
2011-04-26.

'_exptl_absorpt_correction_type' value 'Multi-scan'
changed to 'multi-scan' according to
/usr/data/users/saulius/automatic-downloads/retrospective/ACS/lib/dictionaries/cif_core.dic
dictionary named 'cif_core.dic' version 2.4.2 from 2011-04-26.

Automatic conversion script
Id: cif_fix_values 2281 2013-09-26 08:29:07Z andrius 
;
_cod_original_cell_volume 1860.1(9)
_cod_original_sg_symbol_H-M 'P2(1)/c  '
_cod_database_code 4510624

loop_
_symmetry_equiv_pos_as_xyz
'x, y, z'
'-x, y+1/2, -z+1/2'
'-x, -y, -z'
'x, -y-1/2, z-1/2'

loop_
_atom_site_label
_atom_site_type_symbol
_atom_site_fract_x
_atom_site_fract_y
_atom_site_fract_z
_atom_site_U_iso_or_equiv
_atom_site_adp_type
_atom_site_occupancy
_atom_site_symmetry_multiplicity
_atom_site_calc_flag
_atom_site_refinement_flags
Cl1 Cl 0.48041(3) 0.62028(3) 0.19429(5) 0.02667(11) Uani 1 1 d .
Cl2 Cl 0.71078(3) 0.52155(3) 0.67329(4) 0.02256(11) Uani 1 1 d .
O1 O 0.87668(7) 0.09786(7) 0.27076(12) 0.0197(2) Uani 1 1 d .
O3 O 0.75183(7) 0.29273(7) 0.14575(12) 0.0185(2) Uani 1 1 d .
O2 O 0.92591(8) 0.21854(7) 0.14427(14) 0.0257(3) Uani 1 1 d .
O4 O 0.78682(8) 0.38967(7) 0.34014(12) 0.0218(2) Uani 1 1 d .
N1 N 0.64769(9) 0.53503(9) 0.33633(15) 0.0183(3) Uani 1 1 d .
C3 C 0.76145(10) 0.37526(9) 0.20673(17) 0.0156(3) Uani 1 1 d .
C11 C 0.59149(10) 0.57726(9) 0.44346(18) 0.0176(3) Uani 1 1 d .
C9 C 0.72173(11) 0.67703(10) 0.26854(18) 0.0197(3) Uani 1 1 d .
H9 H 0.6883 0.7079 0.3448 0.024 Uiso 1 1 calc R
C1 C 0.86753(10) 0.17667(10) 0.21487(17) 0.0177(3) Uani 1 1 d .
C10 C 0.70763(10) 0.58573(10) 0.24482(17) 0.0167(3) Uani 1 1 d .
C8 C 0.78453(11) 0.72292(10) 0.18080(19) 0.0229(3) Uani 1 1 d .
H8 H 0.7931 0.7854 0.1961 0.028 Uiso 1 1 calc R
C15 C 0.45241(11) 0.66010(10) 0.4972(2) 0.0254(4) Uani 1 1 d .
H15 H 0.3983 0.6901 0.4599 0.031 Uiso 1 1 calc R
C12 C 0.61100(10) 0.57515(10) 0.60485(18) 0.0193(3) Uani 1 1 d .
C6 C 0.81867(11) 0.58764(10) 0.04448(17) 0.0201(3) Uani 1 1 d .
H6 H 0.8522 0.5573 -0.0322 0.024 Uiso 1 1 calc R
C2 C 0.77468(11) 0.21786(10) 0.24704(18) 0.0197(3) Uani 1 1 d .
H2A H 0.7264 0.1715 0.2331 0.024 Uiso 1 1 calc R
H2B H 0.7752 0.2381 0.3572 0.024 Uiso 1 1 calc R
C5 C 0.75435(10) 0.54060(10) 0.12807(17) 0.0172(3) Uani 1 1 d .
C7 C 0.83481(11) 0.67822(11) 0.07102(19) 0.0232(3) Uani 1 1 d .
H7 H 0.8798 0.7091 0.0146 0.028 Uiso 1 1 calc R
C16 C 0.51018(11) 0.62002(10) 0.39300(19) 0.0210(3) Uani 1 1 d .
C4 C 0.73133(10) 0.44474(10) 0.08670(17) 0.0176(3) Uani 1 1 d .
H4A H 0.7599 0.4301 -0.0131 0.021 Uiso 1 1 calc R
H4B H 0.6639 0.4400 0.0685 0.021 Uiso 1 1 calc R
C14 C 0.47438(12) 0.65589(11) 0.6559(2) 0.0270(4) Uani 1 1 d .
H14 H 0.4348 0.6829 0.7277 0.032 Uiso 1 1 calc R
C13 C 0.55337(12) 0.61286(10) 0.7113(2) 0.0244(3) Uani 1 1 d .
H13 H 0.5678 0.6092 0.8204 0.029 Uiso 1 1 calc R
N2 N 0.01597(9) 1.00073(9) 0.16607(15) 0.0181(3) Uani 1 1 d .
C17 C -0.02391(10) 0.92055(10) 0.08475(17) 0.0189(3) Uani 1 1 d .
H17A H -0.0655 0.8891 0.1549 0.023 Uiso 1 1 calc R
H17B H 0.0261 0.8789 0.0590 0.023 Uiso 1 1 calc R
C18 C 0.07682(10) 1.05222(10) 0.06372(18) 0.0197(3) Uani 1 1 d .
H18A H 0.1303 1.0150 0.0375 0.024 Uiso 1 1 calc R
H18B H 0.1000 1.1062 0.1196 0.024 Uiso 1 1 calc R
O5 O 0.05035(8) 0.89433(8) 0.42025(14) 0.0229(2) Uani 1 1 d .
H2C H 0.0458(14) 0.9814(13) 0.250(3) 0.030(5) Uiso 1 1 d .
H1A H -0.0332(15) 1.0391(15) 0.201(2) 0.037(6) Uiso 1 1 d .
H1B H 0.6720(13) 0.4916(14) 0.372(2) 0.025(5) Uiso 1 1 d .
H5A H 0.0591(15) 0.8382(17) 0.399(3) 0.042(6) Uiso 1 1 d .
H5B H 0.0678(15) 0.9010(15) 0.510(3) 0.038(6) Uiso 1 1 d .

loop_
_atom_site_aniso_label
_atom_site_aniso_U_11
_atom_site_aniso_U_22
_atom_site_aniso_U_33
_atom_site_aniso_U_23
_atom_site_aniso_U_13
_atom_site_aniso_U_12
Cl1 0.0273(2) 0.0233(2) 0.0288(2) 0.00433(15) -0.00574(16) 0.00122(15)
Cl2 0.0230(2) 0.0231(2) 0.0214(2) 0.00224(14) -0.00165(14) 0.00036(14)
O1 0.0248(6) 0.0163(5) 0.0179(5) 0.0008(4) 0.0002(4) 0.0027(4)
O3 0.0245(6) 0.0128(5) 0.0180(5) -0.0004(4) -0.0012(4) 0.0019(4)
O2 0.0272(6) 0.0198(6) 0.0308(6) 0.0019(5) 0.0080(5) 0.0007(5)
O4 0.0296(6) 0.0184(5) 0.0170(5) -0.0006(4) -0.0039(4) 0.0029(4)
N1 0.0216(7) 0.0126(6) 0.0206(6) 0.0023(5) 0.0020(5) 0.0019(5)
C3 0.0138(7) 0.0148(7) 0.0184(7) -0.0010(5) 0.0018(5) 0.0006(5)
C11 0.0187(7) 0.0113(7) 0.0230(8) 0.0006(6) 0.0024(6) -0.0026(5)
C9 0.0213(7) 0.0166(7) 0.0212(7) -0.0009(6) 0.0009(6) 0.0024(6)
C1 0.0231(8) 0.0156(7) 0.0141(7) -0.0026(5) -0.0009(6) 0.0000(6)
C10 0.0168(7) 0.0164(7) 0.0168(7) 0.0022(5) -0.0021(5) 0.0009(5)
C8 0.0279(8) 0.0142(7) 0.0267(8) 0.0016(6) -0.0004(6) -0.0015(6)
C15 0.0201(8) 0.0158(7) 0.0407(10) 0.0013(7) 0.0045(7) 0.0011(6)
C12 0.0200(7) 0.0136(7) 0.0243(8) 0.0010(6) 0.0009(6) -0.0016(6)
C6 0.0241(8) 0.0206(8) 0.0155(7) 0.0014(6) 0.0004(6) 0.0027(6)
C2 0.0251(8) 0.0139(7) 0.0202(7) 0.0034(6) 0.0028(6) 0.0014(6)
C5 0.0196(7) 0.0163(7) 0.0151(7) 0.0014(5) -0.0043(6) 0.0022(6)
C7 0.0256(8) 0.0211(8) 0.0230(8) 0.0055(6) 0.0030(6) -0.0024(6)
C16 0.0221(8) 0.0150(7) 0.0259(8) 0.0019(6) -0.0002(6) -0.0024(6)
C4 0.0223(7) 0.0157(7) 0.0147(7) -0.0005(6) -0.0013(6) 0.0014(6)
C14 0.0279(9) 0.0168(8) 0.0375(9) -0.0047(7) 0.0140(7) -0.0013(6)
C13 0.0308(9) 0.0184(8) 0.0246(8) -0.0023(6) 0.0078(7) -0.0055(6)
N2 0.0216(7) 0.0178(6) 0.0145(6) 0.0002(5) -0.0020(5) 0.0025(5)
C17 0.0219(8) 0.0159(7) 0.0188(7) 0.0002(6) 0.0012(6) -0.0005(6)
C18 0.0183(7) 0.0198(7) 0.0211(8) 0.0003(6) -0.0001(6) -0.0015(6)
O5 0.0326(7) 0.0193(6) 0.0167(6) 0.0012(5) -0.0013(5) 0.0025(5)

loop_
_atom_type_symbol
_atom_type_description
_atom_type_scat_dispersion_real
_atom_type_scat_dispersion_imag
_atom_type_scat_source
C C 0.0033 0.0016 'International Tables Vol C Tables 4.2.6.8 and 6.1.1.4'
H H 0.0000 0.0000 'International Tables Vol C Tables 4.2.6.8 and 6.1.1.4'
N N 0.0061 0.0033 'International Tables Vol C Tables 4.2.6.8 and 6.1.1.4'
O O 0.0106 0.0060 'International Tables Vol C Tables 4.2.6.8 and 6.1.1.4'
Cl Cl 0.1484 0.1585 'International Tables Vol C Tables 4.2.6.8 and 6.1.1.4'

loop_
_geom_angle_atom_site_label_1
_geom_angle_atom_site_label_2
_geom_angle_atom_site_label_3
_geom_angle
_geom_angle_site_symmetry_1
_geom_angle_site_symmetry_3
C3 O3 C2 117.42(11) . .
C11 N1 C10 120.66(13) . .
C11 N1 H1B 112.1(14) . .
C10 N1 H1B 112.2(14) . .
O4 C3 O3 123.69(13) . .
O4 C3 C4 126.09(13) . .
O3 C3 C4 110.15(12) . .
C16 C11 C12 116.67(14) . .
C16 C11 N1 120.89(14) . .
C12 C11 N1 122.37(13) . .
C8 C9 C10 120.09(14) . .
C8 C9 H9 120.0 . .
C10 C9 H9 120.0 . .
O2 C1 O1 126.06(14) . .
O2 C1 C2 121.27(13) . .
O1 C1 C2 112.65(13) . .
C9 C10 C5 120.07(14) . .
C9 C10 N1 122.26(14) . .
C5 C10 N1 117.67(13) . .
C7 C8 C9 120.45(14) . .
C7 C8 H8 119.8 . .
C9 C8 H8 119.8 . .
C14 C15 C16 119.36(15) . .
C14 C15 H15 120.3 . .
C16 C15 H15 120.3 . .
C13 C12 C11 122.51(15) . .
C13 C12 Cl2 119.17(13) . .
C11 C12 Cl2 118.31(11) . .
C7 C6 C5 121.33(14) . .
C7 C6 H6 119.3 . .
C5 C6 H6 119.3 . .
O3 C2 C1 112.85(12) . .
O3 C2 H2A 109.0 . .
C1 C2 H2A 109.0 . .
O3 C2 H2B 109.0 . .
C1 C2 H2B 109.0 . .
H2A C2 H2B 107.8 . .
C6 C5 C10 118.64(14) . .
C6 C5 C4 120.39(13) . .
C10 C5 C4 120.86(13) . .
C8 C7 C6 119.29(14) . .
C8 C7 H7 120.4 . .
C6 C7 H7 120.4 . .
C15 C16 C11 121.85(15) . .
C15 C16 Cl1 119.71(13) . .
C11 C16 Cl1 118.43(12) . .
C5 C4 C3 115.96(12) . .
C5 C4 H4A 108.3 . .
C3 C4 H4A 108.3 . .
C5 C4 H4B 108.3 . .
C3 C4 H4B 108.3 . .
H4A C4 H4B 107.4 . .
C15 C14 C13 120.74(15) . .
C15 C14 H14 119.6 . .
C13 C14 H14 119.6 . .
C14 C13 C12 118.84(16) . .
C14 C13 H13 120.6 . .
C12 C13 H13 120.6 . .
C18 N2 C17 111.79(12) . .
C18 N2 H2C 111.6(13) . .
C17 N2 H2C 106.8(13) . .
C18 N2 H1A 110.0(13) . .
C17 N2 H1A 109.9(13) . .
H2C N2 H1A 106.7(18) . .
N2 C17 C18 110.46(12) . 3_575
N2 C17 H17A 109.6 . .
C18 C17 H17A 109.6 3_575 .
N2 C17 H17B 109.6 . .
C18 C17 H17B 109.6 3_575 .
H17A C17 H17B 108.1 . .
N2 C18 C17 109.85(12) . 3_575
N2 C18 H18A 109.7 . .
C17 C18 H18A 109.7 3_575 .
N2 C18 H18B 109.7 . .
C17 C18 H18B 109.7 3_575 .
H18A C18 H18B 108.2 . .
H5A O5 H5B 106(2) . .

loop_
_geom_bond_atom_site_label_1
_geom_bond_atom_site_label_2
_geom_bond_distance
_geom_bond_site_symmetry_2
Cl1 C16 1.7364(17) .
Cl2 C12 1.7380(16) .
O1 C1 1.2764(19) .
O3 C3 1.3445(18) .
O3 C2 1.4456(17) .
O2 C1 1.2341(19) .
O4 C3 1.2040(18) .
N1 C11 1.4045(19) .
N1 C10 1.4169(19) .
N1 H1B 0.80(2) .
C3 C4 1.512(2) .
C11 C16 1.397(2) .
C11 C12 1.398(2) .
C9 C8 1.389(2) .
C9 C10 1.394(2) .
C9 H9 0.9500 .
C1 C2 1.521(2) .
C10 C5 1.405(2) .
C8 C7 1.387(2) .
C8 H8 0.9500 .
C15 C14 1.383(3) .
C15 C16 1.388(2) .
C15 H15 0.9500 .
C12 C13 1.384(2) .
C6 C7 1.391(2) .
C6 C5 1.393(2) .
C6 H6 0.9500 .
C2 H2A 0.9900 .
C2 H2B 0.9900 .
C5 C4 1.510(2) .
C7 H7 0.9500 .
C4 H4A 0.9900 .
C4 H4B 0.9900 .
C14 C13 1.383(3) .
C14 H14 0.9500 .
C13 H13 0.9500 .
N2 C18 1.4868(19) .
N2 C17 1.4910(19) .
N2 H2C 0.87(2) .
N2 H1A 0.97(2) .
C17 C18 1.513(2) 3_575
C17 H17A 0.9900 .
C17 H17B 0.9900 .
C18 C17 1.513(2) 3_575
C18 H18A 0.9900 .
C18 H18B 0.9900 .
O5 H5A 0.87(3) .
O5 H5B 0.80(2) .
